data_7204467
loop_
_publ_author_name
'Joanna Szczepkowska-Sztolcman'
'Andrzej Katrusiak'
'Hanna W\'ojtowicz-Rajchel'
'Krzysztof Golankiewicz'

_publ_section_title
;
 Reactions of \p-electron rich 1,2,4-triazines with organolithium
 nucleophiles
;
_journal_issue 22
_journal_name_full 'J. Chem. Soc., Perkin Trans. 1'
_journal_page_first 2549
_journal_page_last 2553
_journal_paper_doi 10.1039/b205058g
_journal_year 2002
_chemical_formula_sum 'C8 H13 N3 O S'
_chemical_formula_weight 199.27
_space_group_IT_number 14
_symmetry_space_group_name_Hall '-P 2ybc'
_symmetry_space_group_name_H-M 'P 1 21/c 1'
_atom_sites_solution_hydrogens geom
_atom_sites_solution_primary direct
_atom_sites_solution_secondary difmap
_audit_creation_method SHELXL-97
_cell_angle_alpha 90.00
_cell_angle_beta 101.84(3)
_cell_angle_gamma 90.00
_cell_formula_units_Z 4
_cell_length_a 8.877(2)
_cell_length_b 5.8520(10)
_cell_length_c 19.624(4)
_cell_measurement_temperature 293(2)
_cell_volume 997.7(4)
_computing_structure_refinement 'SHELXL-97 (Sheldrick, 1997)'
_computing_structure_solution 'SHELXS-97 (Sheldrick, 1990)'
_diffrn_ambient_temperature 293(2)
_diffrn_measured_fraction_theta_full 0.918
_diffrn_measured_fraction_theta_max 0.918
_diffrn_radiation_monochromator graphite
_diffrn_radiation_source 'fine-focus sealed tube'
_diffrn_radiation_type MoK\a
_diffrn_radiation_wavelength 0.71073
_diffrn_reflns_av_R_equivalents 0.0924
_diffrn_reflns_av_sigmaI/netI 0.1015
_diffrn_reflns_limit_h_max 12
_diffrn_reflns_limit_h_min -11
_diffrn_reflns_limit_k_max 8
_diffrn_reflns_limit_k_min -4
_diffrn_reflns_limit_l_max 27
_diffrn_reflns_limit_l_min -26
_diffrn_reflns_number 8710
_diffrn_reflns_theta_full 29.98
_diffrn_reflns_theta_max 29.98
_diffrn_reflns_theta_min 3.64
_exptl_absorpt_coefficient_mu 0.290
_exptl_crystal_density_diffrn 1.327
_exptl_crystal_density_method 'not measured'
_exptl_crystal_F_000 424
_exptl_crystal_size_max 0.35
_exptl_crystal_size_mid 0.25
_exptl_crystal_size_min 0.15
_refine_diff_density_max 0.323
_refine_diff_density_min -0.342
_refine_diff_density_rms 0.084
_refine_ls_extinction_method none
_refine_ls_goodness_of_fit_ref 1.389
_refine_ls_hydrogen_treatment mixed
_refine_ls_matrix_type full
_refine_ls_number_parameters 146
_refine_ls_number_reflns 2666
_refine_ls_number_restraints 0
_refine_ls_restrained_S_all 1.389
_refine_ls_R_factor_all 0.1577
_refine_ls_R_factor_gt 0.0665
_refine_ls_shift/su_max 0.002
_refine_ls_shift/su_mean 0.000
_refine_ls_structure_factor_coef Fsqd
_refine_ls_weighting_details 'calc w=1/[\s^2^(Fo^2^)+(0.0100P)^2^+2.0000P] where P=(Fo^2^+2Fc^2^)/3'
_refine_ls_weighting_scheme calc
_refine_ls_wR_factor_gt 0.1158
_refine_ls_wR_factor_ref 0.1414
_reflns_number_gt 1414
_reflns_number_total 2666
_reflns_threshold_expression >2sigma(I)
_cod_data_source_file b205058g.txt
_cod_data_source_block compound_7a
_cod_original_cell_volume 997.7(3)
_cod_database_code 7204467

loop_
_symmetry_equiv_pos_as_xyz
'x, y, z'
'-x, y+1/2, -z+1/2'
'-x, -y, -z'
'x, -y-1/2, z-1/2'

loop_
_atom_site_label
_atom_site_type_symbol
_atom_site_fract_x
_atom_site_fract_y
_atom_site_fract_z
_atom_site_U_iso_or_equiv
_atom_site_adp_type
_atom_site_occupancy
_atom_site_symmetry_multiplicity
_atom_site_calc_flag
_atom_site_refinement_flags
_atom_site_disorder_assembly
_atom_site_disorder_group
N1 N 0.8057(5) 0.4434(7) 0.8563(2) 0.0412(11) Uani 1 1 d . . .
C2 C 0.9553(6) 0.3845(9) 0.8625(3) 0.0388(12) Uani 1 1 d . . .
S2 S 0.97108(17) 0.1442(3) 0.81087(8) 0.0532(5) Uani 1 1 d . . .
C7 C 1.1756(7) 0.1013(13) 0.8280(4) 0.0675(19) Uani 1 1 d G . .
H1 H 1.1981 -0.0259 0.8009 0.10(3) Uiso 1 1 d G . .
H2 H 1.2202 0.0754 0.8762 0.11(3) Uiso 1 1 d G . .
H3 H 1.2180 0.2383 0.8126 0.08(2) Uiso 1 1 d G . .
N3 N 1.0791(5) 0.4792(8) 0.9006(2) 0.0444(11) Uani 1 1 d . . .
C4 C 1.0563(6) 0.6638(10) 0.9397(3) 0.0428(13) Uani 1 1 d . . .
O4 O 1.1604(4) 0.7708(7) 0.9778(2) 0.0626(12) Uani 1 1 d . . .
C5 N 0.8930(7) 0.7348(10) 0.9353(3) 0.0681(16) Uani 1 1 d . . .
H5 H 0.861(6) 0.902(9) 0.977(3) 0.054(15) Uiso 1 1 d . . .
N6 C 0.7834(4) 0.6214(7) 0.8958(2) 0.0206(9) Uani 1 1 d . . .
C3 C 0.6151(6) 0.6862(9) 0.8884(3) 0.0413(13) Uani 1 1 d . . .
C8 C 0.5960(7) 0.8443(15) 0.9469(4) 0.072(2) Uani 1 1 d G . .
H81 H 0.6488 0.9874 0.9466 0.12(3) Uiso 1 1 d G . .
H82 H 0.6345 0.7662 0.9899 0.08(2) Uiso 1 1 d G . .
H83 H 0.4877 0.8719 0.9421 0.10(2) Uiso 1 1 d G . .
C9 C 0.5263(8) 0.4713(11) 0.8909(5) 0.069(2) Uani 1 1 d G . .
H91 H 0.5309 0.3816 0.8505 0.08(2) Uiso 1 1 d G . .
H92 H 0.4209 0.5057 0.8916 0.09(2) Uiso 1 1 d G . .
H93 H 0.5711 0.3869 0.9321 0.10(3) Uiso 1 1 d G . .
C10 C 0.5722(8) 0.8054(15) 0.8180(4) 0.074(2) Uani 1 1 d G . .
H101 H 0.6314 0.9420 0.8166 0.13(3) Uiso 1 1 d G . .
H102 H 0.4655 0.8444 0.8130 0.11(3) Uiso 1 1 d G . .
H103 H 0.5849 0.7057 0.7808 0.10(3) Uiso 1 1 d G . .

loop_
_atom_site_aniso_label
_atom_site_aniso_U_11
_atom_site_aniso_U_22
_atom_site_aniso_U_33
_atom_site_aniso_U_23
_atom_site_aniso_U_13
_atom_site_aniso_U_12
N1 0.039(2) 0.039(2) 0.046(3) -0.006(2) 0.007(2) 0.002(2)
C2 0.037(3) 0.044(3) 0.037(3) -0.001(2) 0.009(2) 0.001(3)
S2 0.0444(8) 0.0550(9) 0.0602(10) -0.0142(8) 0.0109(7) 0.0029(8)
C7 0.045(4) 0.075(5) 0.085(5) -0.021(4) 0.019(4) 0.006(4)
N3 0.036(2) 0.049(3) 0.046(3) -0.007(2) 0.002(2) 0.000(2)
C4 0.038(3) 0.046(3) 0.042(3) 0.000(3) 0.004(2) -0.002(3)
O4 0.045(2) 0.063(3) 0.071(3) -0.016(2) -0.008(2) -0.006(2)
C5 0.074(4) 0.066(4) 0.068(4) 0.011(3) 0.024(3) 0.011(3)
N6 0.0174(19) 0.020(2) 0.021(2) -0.0061(18) -0.0029(17) -0.0025(17)
C3 0.031(3) 0.050(3) 0.041(3) -0.005(3) 0.003(2) 0.002(2)
C8 0.043(4) 0.092(6) 0.079(6) -0.043(5) 0.010(4) 0.012(4)
C9 0.046(4) 0.058(4) 0.107(6) -0.017(5) 0.025(4) -0.003(3)
C10 0.050(4) 0.100(6) 0.069(5) 0.018(5) 0.007(4) 0.024(4)

loop_
_atom_type_symbol
_atom_type_description
_atom_type_scat_dispersion_real
_atom_type_scat_dispersion_imag
_atom_type_scat_source
C C 0.0033 0.0016 'International Tables Vol C Tables 4.2.6.8 and 6.1.1.4'
H H 0.0000 0.0000 'International Tables Vol C Tables 4.2.6.8 and 6.1.1.4'
N N 0.0061 0.0033 'International Tables Vol C Tables 4.2.6.8 and 6.1.1.4'
O O 0.0106 0.0060 'International Tables Vol C Tables 4.2.6.8 and 6.1.1.4'
S S 0.1246 0.1234 'International Tables Vol C Tables 4.2.6.8 and 6.1.1.4'

loop_
_geom_angle_atom_site_label_1
_geom_angle_atom_site_label_2
_geom_angle_atom_site_label_3
_geom_angle
_geom_angle_site_symmetry_1
_geom_angle_site_symmetry_3
_geom_angle_publ_flag
N6 N1 C2 113.9(4) . . ?
N3 C2 N1 129.3(5) . . ?
N3 C2 S2 120.5(4) . . ?
N1 C2 S2 110.2(4) . . ?
C2 S2 C7 101.6(3) . . ?
C2 N3 C4 116.7(5) . . ?
O4 C4 N3 124.3(5) . . ?
O4 C4 C5 119.5(5) . . ?
N3 C4 C5 116.2(5) . . ?
N6 C5 C4 119.6(5) . . ?
C5 N6 N1 124.3(4) . . ?
C5 N6 C3 122.2(4) . . ?
N1 N6 C3 113.4(4) . . ?
C9 C3 C8 110.4(6) . . ?
C9 C3 N6 107.6(4) . . ?
C8 C3 N6 110.0(4) . . ?
C9 C3 C10 112.4(6) . . ?
C8 C3 C10 111.2(6) . . ?
N6 C3 C10 105.0(5) . . ?

loop_
_geom_bond_atom_site_label_1
_geom_bond_atom_site_label_2
_geom_bond_distance
_geom_bond_site_symmetry_2
_geom_bond_publ_flag
N1 N6 1.338(5) . ?
N1 C2 1.353(6) . ?
C2 N3 1.318(6) . ?
C2 S2 1.756(5) . ?
S2 C7 1.795(6) . ?
N3 C4 1.364(7) . ?
C4 O4 1.234(6) . ?
C4 C5 1.493(7) . ?
C5 N6 1.295(7) . ?
N6 C3 1.519(6) . ?
C3 C9 1.491(8) . ?
C3 C8 1.511(7) . ?
C3 C10 1.524(8) . ?

loop_
_geom_torsion_atom_site_label_1
_geom_torsion_atom_site_label_2
_geom_torsion_atom_site_label_3
_geom_torsion_atom_site_label_4
_geom_torsion
_geom_torsion_site_symmetry_1
_geom_torsion_site_symmetry_2
_geom_torsion_site_symmetry_3
_geom_torsion_site_symmetry_4
_geom_torsion_publ_flag
N6 N1 C2 N3 -1.3(8) . . . . ?
N6 N1 C2 S2 178.0(3) . . . . ?
N3 C2 S2 C7 -0.6(5) . . . . ?
N1 C2 S2 C7 -180.0(4) . . . . ?
N1 C2 N3 C4 -0.1(8) . . . . ?
S2 C2 N3 C4 -179.4(4) . . . . ?
C2 N3 C4 O4 -179.8(5) . . . . ?
C2 N3 C4 C5 0.7(7) . . . . ?
O4 C4 C5 N6 -179.4(5) . . . . ?
N3 C4 C5 N6 0.2(7) . . . . ?
C4 C5 N6 N1 -1.7(8) . . . . ?
C4 C5 N6 C3 -179.3(5) . . . . ?
C2 N1 N6 C5 2.2(7) . . . . ?
C2 N1 N6 C3 180.0(4) . . . . ?
C5 N6 C3 C9 -136.9(6) . . . . ?
N1 N6 C3 C9 45.3(6) . . . . ?
C5 N6 C3 C8 -16.6(7) . . . . ?
N1 N6 C3 C8 165.6(5) . . . . ?
C5 N6 C3 C10 103.2(6) . . . . ?
N1 N6 C3 C10 -74.7(6) . . . . ?

loop_
_cod_related_entry_id
_cod_related_entry_database
_cod_related_entry_code
1 ChemSpider 30653711
